data_7007707
loop_
_publ_author_name
'Bazzicalupi, Carla'
'Bencini, Andrea'
'Bianchi, Antonio'
'Borsari, Lucia'
'Danesi, Andrea'
'Giorgi, Claudia'
'Mariani, Palma'
'Pina, Fernando'
'Santarelli, Samuele'
'Valtancoli, Barbara'

_publ_section_title
;
 Coordination features of a terpyridine-containing polyamine receptor.
 Effect of protonation on the photophysical properties of the
 complexes.
;
_journal_issue 48
_journal_name_full 'Dalton transactions (Cambridge, England : 2003)'
_journal_page_first 5743
_journal_page_last 5752
_journal_paper_doi 10.1039/b609462g
_journal_year 2006
_chemical_formula_moiety 'C26 H40 N7 +5, (Br -1)5, (H2 O)2'
_chemical_formula_sum 'C26 H44 Br5 N7 O2'
_chemical_formula_weight 886.23
_chemical_name_systematic
;
?
;
_space_group_IT_number 2
_symmetry_cell_setting triclinic
_symmetry_space_group_name_Hall '-P 1'
_symmetry_space_group_name_H-M 'P -1'
_atom_sites_solution_hydrogens geom
_atom_sites_solution_primary direct
_atom_sites_solution_secondary difmap
_audit_creation_method SHELXL-97
_cell_angle_alpha 75.695(9)
_cell_angle_beta 77.65(1)
_cell_angle_gamma 82.034(9)
_cell_formula_units_Z 2
_cell_length_a 7.645(2)
_cell_length_b 15.062(3)
_cell_length_c 16.524(4)
_cell_measurement_temperature 298
_cell_volume 1793.7(7)
_computing_cell_refinement 'Saint\Bruker CCD'
_computing_data_collection 'Smart\Bruker CCD'
_computing_data_reduction 'Saint\Bruker CCD'
_computing_molecular_graphics 'ORTEP3 Ver. 1.01\b (Farrugia, 1997)'
_computing_publication_material 'PARST93 (Nardelli, 1993)'
_computing_structure_refinement 'SHELXL-97 (Sheldrick, 1997)'
_computing_structure_solution 'SIR97 (Altomare 1997)'
_diffrn_ambient_temperature 298
_diffrn_measured_fraction_theta_full 0.775
_diffrn_measured_fraction_theta_max 0.775
_diffrn_measurement_device_type 'Bruker CCD'
_diffrn_measurement_method 'omega scan'
_diffrn_radiation_monochromator 'crossed Gobels mirrors'
_diffrn_radiation_source 'rotating anode'
_diffrn_radiation_type CuK\a
_diffrn_radiation_wavelength 1.54180
_diffrn_reflns_av_R_equivalents 0.0583
_diffrn_reflns_av_sigmaI/netI 0.0855
_diffrn_reflns_limit_h_max 8
_diffrn_reflns_limit_h_min -7
_diffrn_reflns_limit_k_max 15
_diffrn_reflns_limit_k_min -16
_diffrn_reflns_limit_l_max 17
_diffrn_reflns_limit_l_min -15
_diffrn_reflns_number 5697
_diffrn_reflns_theta_full 55.18
_diffrn_reflns_theta_max 55.18
_diffrn_reflns_theta_min 3.04
_diffrn_standards_decay_% 0
_exptl_absorpt_coefficient_mu 7.046
_exptl_absorpt_correction_T_max 0.49
_exptl_absorpt_correction_T_min 0.43
_exptl_absorpt_correction_type empirical
_exptl_crystal_colour colourless
_exptl_crystal_density_diffrn 1.641
_exptl_crystal_density_method 'not measured'
_exptl_crystal_description prismatic
_exptl_crystal_F_000 880
_exptl_crystal_size_max 0.2
_exptl_crystal_size_mid 0.2
_exptl_crystal_size_min 0.1
_refine_diff_density_max 0.603
_refine_diff_density_min -0.572
_refine_diff_density_rms 0.128
_refine_ls_extinction_method none
_refine_ls_goodness_of_fit_ref 0.625
_refine_ls_hydrogen_treatment refU
_refine_ls_matrix_type full
_refine_ls_number_parameters 370
_refine_ls_number_reflns 3512
_refine_ls_number_restraints 0
_refine_ls_restrained_S_all 0.625
_refine_ls_R_factor_all 0.1105
_refine_ls_R_factor_gt 0.0606
_refine_ls_shift/su_max 0.003
_refine_ls_shift/su_mean 0.000
_refine_ls_structure_factor_coef Fsqd
_refine_ls_weighting_details 'calc w=1/[\s^2^(Fo^2^)+(0.2000P)^2^+0.0000P] where P=(Fo^2^+2Fc^2^)/3'
_refine_ls_weighting_scheme calc
_refine_ls_wR_factor_gt 0.1435
_refine_ls_wR_factor_ref 0.1850
_reflns_number_gt 1857
_reflns_number_total 3512
_reflns_threshold_expression >2sigma(I)
_cod_data_source_file b609462g.txt
_cod_data_source_block '[H5L]Br5.2H2O'
_cod_original_cell_volume 1793.6(7)
_cod_original_sg_symbol_H-M P-1
_cod_database_code 7007707

loop_
_symmetry_equiv_pos_as_xyz
'x, y, z'
'-x, -y, -z'

loop_
_atom_site_label
_atom_site_type_symbol
_atom_site_fract_x
_atom_site_fract_y
_atom_site_fract_z
_atom_site_U_iso_or_equiv
_atom_site_adp_type
_atom_site_occupancy
_atom_site_symmetry_multiplicity
_atom_site_calc_flag
_atom_site_refinement_flags
_atom_site_disorder_assembly
_atom_site_disorder_group
Br1 Br -0.54446(16) -0.60446(8) 0.83249(8) 0.0677(5) Uani 1 1 d . . .
Br2 Br 0.32059(17) -0.34528(9) 0.90097(8) 0.0724(5) Uani 1 1 d . . .
Br3 Br 0.2872(2) -0.41772(9) 0.45623(8) 0.0796(5) Uani 1 1 d . . .
Br4 Br 0.05631(16) -0.80997(8) 0.86520(8) 0.0673(5) Uani 1 1 d . . .
Br5 Br -0.10231(18) -0.20451(10) 0.71327(9) 0.0842(5) Uani 1 1 d . . .
N7 N 0.3265(10) -0.2001(5) 0.7254(5) 0.049(2) Uani 1 1 d . . .
H7A H 0.2103 -0.1862 0.7206 0.058 Uiso 1 1 calc R . .
H7B H 0.3349 -0.2532 0.7646 0.058 Uiso 1 1 calc R . .
N5 N -0.1232(11) -0.6034(5) 0.8244(6) 0.054(2) Uani 1 1 d . . .
H5A H -0.0627 -0.6591 0.8370 0.065 Uiso 1 1 calc R . .
H5B H -0.2412 -0.6116 0.8386 0.065 Uiso 1 1 calc R . .
N4 N -0.2685(12) -0.3086(5) 0.9132(6) 0.055(2) Uani 1 1 d . . .
H4A H -0.3867 -0.3147 0.9206 0.065 Uiso 1 1 calc R . .
H4B H -0.2319 -0.2808 0.8584 0.065 Uiso 1 1 calc R . .
N6 N 0.3752(11) -0.4630(5) 0.6521(5) 0.055(2) Uani 1 1 d . . .
H6A H 0.3882 -0.4599 0.5961 0.066 Uiso 1 1 calc R . .
H6B H 0.4355 -0.5158 0.6748 0.066 Uiso 1 1 calc R . .
C10 C 0.4385(18) -0.2129(8) 0.6397(7) 0.067(3) Uani 1 1 d . . .
H10A H 0.4243 -0.1569 0.5966 0.080 Uiso 1 1 calc R . .
H10B H 0.5647 -0.2249 0.6438 0.080 Uiso 1 1 calc R . .
N1 N 0.1610(12) -0.0027(6) 0.7276(6) 0.054(2) Uani 1 1 d . . .
N3 N -0.3108(13) -0.0889(6) 0.8949(6) 0.062(3) Uani 1 1 d . . .
N2 N -0.1779(12) 0.0463(5) 0.7789(6) 0.051(2) Uani 1 1 d . . .
C14 C -0.0842(13) -0.5462(6) 0.8802(6) 0.041(3) Uani 1 1 d . . .
H14A H -0.1124 -0.5788 0.9392 0.049 Uiso 1 1 calc R . .
H14B H 0.0429 -0.5373 0.8668 0.049 Uiso 1 1 calc R . .
C15 C 0.3877(15) -0.1268(6) 0.7537(7) 0.052(3) Uani 1 1 d . . .
H15A H 0.5177 -0.1352 0.7465 0.062 Uiso 1 1 calc R . .
H15B H 0.3400 -0.1331 0.8140 0.062 Uiso 1 1 calc R . .
C16 C -0.5493(16) -0.1627(6) 0.9971(6) 0.049(3) Uani 1 1 d . . .
H16 H -0.5869 -0.2137 1.0389 0.059 Uiso 1 1 calc R . .
C17 C 0.1206(16) -0.5616(6) 0.6953(7) 0.058(3) Uani 1 1 d . . .
H17A H 0.1466 -0.5738 0.6388 0.070 Uiso 1 1 calc R . .
H17B H 0.1885 -0.6089 0.7307 0.070 Uiso 1 1 calc R . .
C18 C -0.3774(15) -0.1626(8) 0.9541(7) 0.055(3) Uani 1 1 d . . .
C19 C -0.3500(18) 0.0615(7) 0.8133(7) 0.062(3) Uani 1 1 d . . .
C20 C -0.0843(16) 0.1093(7) 0.7143(7) 0.055(3) Uani 1 1 d . . .
C21 C 0.1082(15) 0.0833(7) 0.6871(7) 0.055(3) Uani 1 1 d . . .
C23 C 0.4592(14) -0.3848(6) 0.6634(6) 0.050(3) Uani 1 1 d . . .
H23A H 0.5879 -0.3918 0.6429 0.060 Uiso 1 1 calc R . .
H23B H 0.4388 -0.3844 0.7233 0.060 Uiso 1 1 calc R . .
C24 C 0.3339(16) -0.0305(8) 0.7078(7) 0.060(3) Uani 1 1 d . . .
C25 C 0.1852(16) -0.4667(7) 0.6900(7) 0.062(3) Uani 1 1 d . . .
H25A H 0.1152 -0.4187 0.6563 0.075 Uiso 1 1 calc R . .
H25B H 0.1653 -0.4553 0.7467 0.075 Uiso 1 1 calc R . .
C26 C -0.4333(16) -0.0143(7) 0.8789(8) 0.055(3) Uani 1 1 d . . .
C27 C -0.1758(18) 0.1936(7) 0.6827(8) 0.071(4) Uani 1 1 d . . .
H27 H -0.1190 0.2369 0.6378 0.085 Uiso 1 1 calc R . .
C28 C -0.1729(15) -0.4007(7) 0.9293(7) 0.056(3) Uani 1 1 d . . .
H28A H -0.0464 -0.3950 0.9255 0.067 Uiso 1 1 calc R . .
H28B H -0.2196 -0.4335 0.9866 0.067 Uiso 1 1 calc R . .
C29 C -0.0796(16) -0.5684(7) 0.7312(8) 0.064(3) Uani 1 1 d . . .
H29A H -0.1428 -0.5078 0.7167 0.077 Uiso 1 1 calc R . .
H29B H -0.1239 -0.6086 0.7040 0.077 Uiso 1 1 calc R . .
C30 C 0.4648(18) 0.0211(9) 0.6482(8) 0.071(4) Uani 1 1 d . . .
H30 H 0.5838 -0.0027 0.6353 0.086 Uiso 1 1 calc R . .
C31 C -0.4397(17) 0.1462(7) 0.7838(7) 0.059(3) Uani 1 1 d . . .
H31 H -0.5596 0.1593 0.8074 0.071 Uiso 1 1 calc R . .
C32 C 0.3785(17) -0.2932(7) 0.6141(7) 0.059(3) Uani 1 1 d . . .
H32A H 0.4183 -0.2882 0.5535 0.071 Uiso 1 1 calc R . .
H32B H 0.2483 -0.2911 0.6266 0.071 Uiso 1 1 calc R . .
C33 C -0.2440(16) -0.2479(7) 0.9672(7) 0.058(3) Uani 1 1 d . . .
H33A H -0.1221 -0.2300 0.9519 0.070 Uiso 1 1 calc R . .
H33B H -0.2648 -0.2802 1.0265 0.070 Uiso 1 1 calc R . .
C36 C -0.6686(16) -0.0857(8) 0.9779(7) 0.063(3) Uani 1 1 d . . .
H36 H -0.7881 -0.0852 1.0055 0.076 Uiso 1 1 calc R . .
C40 C -0.1916(15) -0.4543(7) 0.8686(8) 0.062(3) Uani 1 1 d . . .
H40A H -0.1531 -0.4193 0.8112 0.074 Uiso 1 1 calc R . .
H40B H -0.3174 -0.4635 0.8752 0.074 Uiso 1 1 calc R . .
C42 C -0.6067(16) -0.0093(7) 0.9166(7) 0.063(3) Uani 1 1 d . . .
H42 H -0.6832 0.0433 0.9024 0.076 Uiso 1 1 calc R . .
C48 C 0.224(2) 0.1395(8) 0.6304(9) 0.085(4) Uani 1 1 d . . .
H48 H 0.1824 0.1986 0.6049 0.102 Uiso 1 1 calc R . .
C49 C 0.404(2) 0.1100(9) 0.6101(9) 0.085(4) Uani 1 1 d . . .
H49 H 0.4832 0.1488 0.5716 0.102 Uiso 1 1 calc R . .
C52 C -0.3516(18) 0.2105(7) 0.7198(8) 0.068(4) Uani 1 1 d . . .
H52 H -0.4129 0.2672 0.7011 0.082 Uiso 1 1 calc R . .
O1 O 0.846(2) -0.3561(11) 0.5132(10) 0.214(7) Uani 1 1 d . . .
O2 O 0.916(3) 0.0160(17) 0.5041(18) 0.157(9) Uani 0.60 1 d P . .
O3 O 0.876(4) 0.091(2) 0.5050(16) 0.108(9) Uani 0.40 1 d P . .

loop_
_atom_site_aniso_label
_atom_site_aniso_U_11
_atom_site_aniso_U_22
_atom_site_aniso_U_33
_atom_site_aniso_U_23
_atom_site_aniso_U_13
_atom_site_aniso_U_12
Br1 0.0567(8) 0.0677(8) 0.0732(10) -0.0059(7) -0.0124(7) -0.0042(6)
Br2 0.0605(9) 0.0818(9) 0.0683(10) -0.0073(7) -0.0089(7) -0.0072(7)
Br3 0.0888(11) 0.0836(9) 0.0593(10) -0.0145(8) -0.0154(8) 0.0154(8)
Br4 0.0623(9) 0.0513(7) 0.0861(11) -0.0175(7) -0.0144(7) 0.0070(6)
Br5 0.0581(9) 0.1050(11) 0.0807(11) -0.0089(9) -0.0099(8) -0.0040(7)
N7 0.036(5) 0.046(5) 0.055(6) -0.001(4) -0.006(4) 0.002(4)
N5 0.053(6) 0.049(5) 0.052(7) 0.009(5) -0.013(5) -0.003(4)
N4 0.056(6) 0.047(5) 0.062(6) -0.013(5) -0.015(5) 0.004(4)
N6 0.045(6) 0.047(5) 0.063(6) -0.015(5) 0.007(5) 0.000(4)
C10 0.098(10) 0.071(7) 0.032(7) -0.012(6) -0.001(6) -0.026(7)
N1 0.052(6) 0.051(6) 0.065(7) -0.028(5) -0.007(5) -0.005(5)
N3 0.078(7) 0.049(6) 0.052(7) -0.013(5) -0.004(5) 0.008(5)
N2 0.049(6) 0.047(5) 0.052(6) -0.012(5) 0.007(5) -0.009(4)
C14 0.040(6) 0.036(5) 0.039(7) 0.002(5) 0.000(5) -0.007(4)
C15 0.056(7) 0.044(6) 0.052(7) -0.016(6) 0.007(6) -0.013(5)
C16 0.072(9) 0.036(6) 0.037(7) -0.007(5) -0.003(6) -0.004(6)
C17 0.087(10) 0.039(6) 0.044(7) -0.007(5) -0.010(6) -0.002(6)
C18 0.044(8) 0.073(8) 0.047(8) -0.026(7) 0.010(6) -0.005(6)
C19 0.092(10) 0.038(6) 0.048(8) -0.009(6) -0.010(7) 0.012(7)
C20 0.074(9) 0.045(6) 0.052(8) -0.017(6) -0.024(7) 0.001(6)
C21 0.066(9) 0.038(6) 0.060(8) -0.018(6) -0.009(7) 0.004(6)
C23 0.056(7) 0.051(6) 0.032(7) 0.003(5) -0.005(5) -0.001(5)
C24 0.048(8) 0.072(8) 0.067(9) -0.040(7) 0.006(6) -0.010(6)
C25 0.076(9) 0.048(6) 0.066(8) -0.024(6) -0.018(7) 0.010(6)
C26 0.058(8) 0.044(6) 0.073(9) -0.028(6) -0.019(7) 0.006(6)
C27 0.084(10) 0.051(7) 0.070(9) -0.011(7) -0.014(8) 0.009(7)
C28 0.057(7) 0.060(7) 0.051(8) -0.027(6) -0.005(6) 0.008(6)
C29 0.071(9) 0.046(6) 0.081(10) -0.024(7) -0.012(7) -0.005(6)
C30 0.073(9) 0.083(9) 0.062(9) -0.036(8) 0.012(7) -0.026(8)
C31 0.081(9) 0.049(7) 0.043(8) 0.001(6) -0.013(6) -0.013(6)
C32 0.091(9) 0.053(7) 0.031(7) -0.006(6) -0.013(6) -0.001(6)
C33 0.070(8) 0.052(6) 0.060(8) -0.013(6) -0.028(6) 0.001(6)
C36 0.054(8) 0.072(8) 0.055(9) -0.013(7) 0.002(6) 0.001(7)
C40 0.055(8) 0.048(6) 0.071(9) -0.006(6) -0.006(6) 0.012(5)
C42 0.055(9) 0.050(7) 0.067(9) 0.003(7) -0.005(7) 0.015(6)
C48 0.088(12) 0.049(7) 0.088(11) 0.008(7) 0.023(8) -0.008(7)
C49 0.107(13) 0.063(9) 0.075(10) -0.008(8) -0.005(9) -0.006(8)
C52 0.084(10) 0.038(6) 0.072(9) -0.010(6) 0.001(8) 0.004(6)
O1 0.158(14) 0.241(17) 0.171(13) 0.013(12) 0.034(10) 0.018(12)
O2 0.13(2) 0.133(19) 0.21(2) -0.071(18) 0.00(2) -0.01(2)
O3 0.11(2) 0.13(2) 0.091(19) -0.034(18) 0.006(16) -0.06(2)

loop_
_atom_type_symbol
_atom_type_description
_atom_type_scat_dispersion_real
_atom_type_scat_dispersion_imag
_atom_type_scat_source
C C 0.0181 0.0091 'International Tables Vol C Tables 4.2.6.8 and 6.1.1.4'
H H 0.0000 0.0000 'International Tables Vol C Tables 4.2.6.8 and 6.1.1.4'
N N 0.0311 0.0180 'International Tables Vol C Tables 4.2.6.8 and 6.1.1.4'
Br Br -0.6763 1.2805 'International Tables Vol C Tables 4.2.6.8 and 6.1.1.4'
O O 0.0492 0.0322 'International Tables Vol C Tables 4.2.6.8 and 6.1.1.4'

loop_
_geom_angle_atom_site_label_1
_geom_angle_atom_site_label_2
_geom_angle_atom_site_label_3
_geom_angle
_geom_angle_site_symmetry_1
_geom_angle_site_symmetry_3
_geom_angle_publ_flag
C15 N7 C10 111.5(8) . . ?
C29 N5 C14 118.0(8) . . ?
C28 N4 C33 115.5(8) . . ?
C25 N6 C23 115.0(7) . . ?
C32 C10 N7 110.3(9) . . ?
C24 N1 C21 116.2(9) . . ?
C18 N3 C26 115.0(10) . . ?
C19 N2 C20 123.8(9) . . ?
C40 C14 N5 111.6(9) . . ?
N7 C15 C24 114.9(9) . . ?
C18 C16 C36 119.2(10) . . ?
C29 C17 C25 114.0(8) . . ?
C16 C18 N3 123.6(10) . . ?
C16 C18 C33 121.6(11) . . ?
N3 C18 C33 114.9(9) . . ?
N2 C19 C31 118.0(11) . . ?
N2 C19 C26 117.3(9) . . ?
C31 C19 C26 124.6(11) . . ?
C27 C20 N2 118.3(11) . . ?
C27 C20 C21 125.1(11) . . ?
N2 C20 C21 116.5(9) . . ?
C48 C21 N1 122.6(11) . . ?
C48 C21 C20 124.7(11) . . ?
N1 C21 C20 112.7(10) . . ?
N6 C23 C32 110.2(9) . . ?
N1 C24 C30 125.9(11) . . ?
N1 C24 C15 114.7(10) . . ?
C30 C24 C15 119.4(10) . . ?
N6 C25 C17 111.5(8) . . ?
C42 C26 N3 125.4(11) . . ?
C42 C26 C19 123.5(10) . . ?
N3 C26 C19 111.1(11) . . ?
C52 C27 C20 118.0(12) . . ?
C40 C28 N4 112.3(9) . . ?
N5 C29 C17 114.4(10) . . ?
C49 C30 C24 115.5(12) . . ?
C52 C31 C19 120.0(11) . . ?
C10 C32 C23 109.6(9) . . ?
N4 C33 C18 108.7(8) . . ?
C16 C36 C42 119.1(11) . . ?
C28 C40 C14 113.1(10) . . ?
C26 C42 C36 117.8(10) . . ?
C21 C48 C49 120.7(12) . . ?
C48 C49 C30 119.1(13) . . ?
C31 C52 C27 121.8(11) . . ?
O3 O2 O2 120(4) . 2_756 ?

loop_
_geom_bond_atom_site_label_1
_geom_bond_atom_site_label_2
_geom_bond_distance
_geom_bond_site_symmetry_2
_geom_bond_publ_flag
N7 C15 1.466(12) . ?
N7 C10 1.531(12) . ?
N5 C29 1.479(14) . ?
N5 C14 1.504(12) . ?
N4 C28 1.466(12) . ?
N4 C33 1.480(13) . ?
N6 C25 1.456(13) . ?
N6 C23 1.485(12) . ?
C10 C32 1.530(14) . ?
N1 C24 1.326(13) . ?
N1 C21 1.353(12) . ?
N3 C18 1.362(13) . ?
N3 C26 1.370(13) . ?
N2 C19 1.329(14) . ?
N2 C20 1.383(13) . ?
C14 C40 1.500(12) . ?
C15 C24 1.507(15) . ?
C16 C18 1.354(14) . ?
C16 C36 1.387(14) . ?
C17 C29 1.526(16) . ?
C17 C25 1.552(14) . ?
C18 C33 1.526(14) . ?
C19 C31 1.390(14) . ?
C19 C26 1.475(16) . ?
C20 C27 1.399(14) . ?
C20 C21 1.471(15) . ?
C21 C48 1.359(15) . ?
C23 C32 1.540(13) . ?
C24 C30 1.411(15) . ?
C26 C42 1.339(15) . ?
C27 C52 1.370(16) . ?
C28 C40 1.474(15) . ?
C30 C49 1.394(17) . ?
C31 C52 1.371(14) . ?
C36 C42 1.394(14) . ?
C48 C49 1.379(18) . ?
O2 O3 1.14(3) . ?
O2 O2 1.30(4) 2_756 ?
